data_1531095
loop_
_publ_author_name
'Avdeev, M.'
'Seabra, M.P.'
'Ferreira, V.M.'

_publ_section_title
;
 Structure evolution in La (Mg0.5 Ti0.5) O3 - Sr Ti O3 system
;
_journal_name_full 'Materials Research Bulletin'
_journal_page_first 1459
_journal_page_last 1468
_journal_volume 37
_journal_year 2002
_chemical_formula_sum 'La0.1 Mg0.05 O3 Sr0.9 Ti0.95'
_chemical_name_systematic '(La0.1 Sr0.9) (Mg0.05 Ti0.95) O3'
_space_group_IT_number 140
_symmetry_space_group_name_Hall '-I 4 2c'
_symmetry_space_group_name_H-M 'I 4/m c m'
_cell_angle_alpha 90
_cell_angle_beta 90
_cell_angle_gamma 90
_cell_formula_units_Z 4
_cell_length_a 5.5313
_cell_length_b 5.5313
_cell_length_c 7.8155
_cell_volume 239.117
_citation_journal_id_ASTM MRBUAC
_cod_data_source_file Avdeev_MRBUAC_2002_774.cif
_cod_data_source_block La0.1Mg0.05O3Sr0.9Ti0.95
_cod_original_cell_volume 239.1174
_cod_database_code 1531095

loop_
_symmetry_equiv_pos_as_xyz
x,y,z
-y,x,z
-x,-y,z
y,-x,z
x,-y,-z+1/2
y,x,-z+1/2
-x,y,-z+1/2
-y,-x,-z+1/2
-x,-y,-z
y,-x,-z
x,y,-z
-y,x,-z
-x,y,z-1/2
-y,-x,z-1/2
x,-y,z-1/2
y,x,z-1/2
x+1/2,y+1/2,z+1/2
-y+1/2,x+1/2,z+1/2
-x+1/2,-y+1/2,z+1/2
y+1/2,-x+1/2,z+1/2
x+1/2,-y+1/2,-z+1
y+1/2,x+1/2,-z+1
-x+1/2,y+1/2,-z+1
-y+1/2,-x+1/2,-z+1
-x+1/2,-y+1/2,-z+1/2
y+1/2,-x+1/2,-z+1/2
x+1/2,y+1/2,-z+1/2
-y+1/2,x+1/2,-z+1/2
-x+1/2,y+1/2,z
-y+1/2,-x+1/2,z
x+1/2,-y+1/2,z
y+1/2,x+1/2,z

loop_
_atom_site_label
_atom_site_type_symbol
_atom_site_fract_x
_atom_site_fract_y
_atom_site_fract_z
_atom_site_occupancy
_atom_site_U_iso_or_equiv
Sr1 Sr+2 0 0.5 0.25 0.9 0.0
Mg1 Mg+2 0 0 0 0.05 0.0
Ti1 Ti+4 0 0 0 0.95 0.0
O1 O-2 0.263 0.763 0 1 0.0
La1 La+3 0 0.5 0.25 0.1 0.0
O2 O-2 0 0 0.25 1 0.0
